data_7719556
loop_
_publ_author_name
'Halder, Purbashree'
'Barman, Nandini'
'Tarannum, Ibtesham'
'Mukhopadhyay, Subrata'
'Schwarz, Bj&#xf6;rn'
'Singh, Saurabh Kumar'
'Goura, Joydeb'

_publ_section_title
;
 Tetranuclear {Ln<sup>III</sup>}<sub>4</sub> complexes possessing
 homometallic <i>O-capped</i> structural subunits: study of magnetic and
 photoluminescent properties.
;
_journal_issue 37
_journal_name_full 'Dalton transactions (Cambridge, England : 2003)'
_journal_page_first 13879
_journal_page_last 13893
_journal_paper_doi 10.1039/d4dt02976c
_journal_volume 54
_journal_year 2025
_chemical_formula_moiety 'C62 H92 N4 Nd4 O22'
_chemical_formula_sum 'C62 H92 N4 Nd4 O22'
_chemical_formula_weight 1822.35
_chemical_name_systematic Monoclinic
_space_group_crystal_system monoclinic
_space_group_IT_number 15
_space_group_name_Hall '-C 2yc'
_space_group_name_H-M_alt 'C 1 2/c 1'
_atom_sites_solution_hydrogens mixed
_atom_sites_solution_primary dual
_audit_creation_date 2024-07-03
_audit_creation_method
;
Olex2 1.5-alpha
(compiled 2024.02.16 svn.r378c4104 for OlexSys, GUI svn.r6928)
;
_audit_update_record
;
2024-08-22 deposited with the CCDC.	2025-08-07 downloaded from the CCDC.
;
_cell_angle_alpha 90
_cell_angle_beta 128.170(3)
_cell_angle_gamma 90
_cell_formula_units_Z 4
_cell_length_a 30.792(3)
_cell_length_b 13.7052(13)
_cell_length_c 22.651(4)
_cell_measurement_reflns_used 7032
_cell_measurement_temperature 100
_cell_measurement_theta_max 27.43
_cell_measurement_theta_min 2.93
_cell_volume 7515.1(17)
_computing_cell_refinement 'SAINT V8.38A (Bruker, 2018)'
_computing_data_reduction 'SAINT V8.38A (Bruker, 2018)'
_computing_molecular_graphics 'Olex2 1.5-alpha (Dolomanov et al., 2009)'
_computing_publication_material 'Olex2 1.5-alpha (Dolomanov et al., 2009)'
_computing_structure_refinement 'SHELXL 2016/4 (Sheldrick, 2015)'
_computing_structure_solution 'SHELXT 2014/5 (Sheldrick, 2014)'
_diffrn_ambient_temperature 100
_diffrn_measured_fraction_theta_full 0.997
_diffrn_measured_fraction_theta_max 0.997
_diffrn_measurement_device_type 'Bruker APEX-II CCD'
_diffrn_measurement_method '\f and \w scans'
_diffrn_radiation_type MoK\a
_diffrn_radiation_wavelength 0.71073
_diffrn_reflns_av_R_equivalents 0.0479
_diffrn_reflns_av_unetI/netI 0.0608
_diffrn_reflns_Laue_measured_fraction_full 0.997
_diffrn_reflns_Laue_measured_fraction_max 0.997
_diffrn_reflns_limit_h_max 36
_diffrn_reflns_limit_h_min -36
_diffrn_reflns_limit_k_max 15
_diffrn_reflns_limit_k_min -16
_diffrn_reflns_limit_l_max 26
_diffrn_reflns_limit_l_min -24
_diffrn_reflns_number 16918
_diffrn_reflns_point_group_measured_fraction_full 0.997
_diffrn_reflns_point_group_measured_fraction_max 0.997
_diffrn_reflns_theta_full 24.999
_diffrn_reflns_theta_max 24.999
_diffrn_reflns_theta_min 2.327
_diffrn_source_current 0.0
_diffrn_source_power 0.0
_diffrn_source_voltage 0.0
_diffrn_standards_number 0
_exptl_absorpt_coefficient_mu 2.787
_exptl_absorpt_correction_T_max 0.7456
_exptl_absorpt_correction_T_min 0.4828
_exptl_absorpt_correction_type multi-scan
_exptl_absorpt_process_details
;
SADABS-2016/2 (Bruker,2016/2) was used for absorption correction.
wR2(int) was 0.1130 before and 0.0619 after correction.
The Ratio of minimum to maximum transmission is 0.6475.
The \l/2 correction factor is Not present.
;
_exptl_crystal_colour pink
_exptl_crystal_colour_primary pink
_exptl_crystal_density_diffrn 1.611
_exptl_crystal_description block
_exptl_crystal_F_000 3632
_exptl_crystal_size_max 0.12
_exptl_crystal_size_mid 0.08
_exptl_crystal_size_min 0.06
_refine_diff_density_max 1.879
_refine_diff_density_min -1.938
_refine_diff_density_rms 0.193
_refine_ls_extinction_method none
_refine_ls_goodness_of_fit_ref 1.037
_refine_ls_hydrogen_treatment mixed
_refine_ls_matrix_type full
_refine_ls_number_parameters 426
_refine_ls_number_reflns 6614
_refine_ls_number_restraints 21
_refine_ls_restrained_S_all 1.042
_refine_ls_R_factor_all 0.0511
_refine_ls_R_factor_gt 0.0396
_refine_ls_shift/su_max 0.001
_refine_ls_shift/su_mean 0.000
_refine_ls_structure_factor_coef Fsqd
_refine_ls_weighting_details 'w=1/[\s^2^(Fo^2^)+(0.0671P)^2^+25.8077P] where P=(Fo^2^+2Fc^2^)/3'
_refine_ls_weighting_scheme calc
_refine_ls_wR_factor_gt 0.1089
_refine_ls_wR_factor_ref 0.1191
_reflns_Friedel_coverage 0.000
_reflns_number_gt 5526
_reflns_number_total 6614
_reflns_threshold_expression 'I > 2\s(I)'
_cod_data_source_file d4dt02976c2.cif
_cod_data_source_block Compound_1
_cod_original_cell_volume 7515.1(16)
_cod_database_code 7719556
_shelx_shelxl_version_number 2016/4
_shelx_space_group_comment
;
The symmetry employed for this shelxl refinement is uniquely defined
by the following loop, which should always be used as a source of
symmetry information in preference to the above space-group names.
They are only intended as comments.
;
_shelx_estimated_absorpt_t_max 0.851
_shelx_estimated_absorpt_t_min 0.731
_olex2_refinement_description
;
1. Fixed Uiso
 At 1.2 times of:
  All C(H) groups
 At 1.5 times of:
  All C(H,H,H) groups, All O(H) groups
2. Restrained distances
 O3-H3
 0.87 with sigma of 0.002
 C13-C16
 1.54 with sigma of 0.002
 C13-C14
 1.54 with sigma of 0.002
3. Uiso/Uaniso restraints and constraints
Uanis(C16) \\sim Ueq, Uanis(C14) \\sim Ueq, Uanis(C31) \\sim Ueq: with sigma of
0.04 and sigma for terminal atoms of 0.002
Uanis(C13) = Uanis(C16)
4.a Aromatic/amide H refined with riding coordinates:
 C3(H3A), C11(H11), C4(H4), C10(H10), C8(H8), C1(H1), C2(H2A), C9(H9)
4.b Idealised Me refined as rotating group:
 C21(H21A,H21B,H21C), C20(H20A,H20B,H20C), C15(H15A,H15B,H15C), C19(H19A,H19B,
 H19C), C25(H25A,H25B,H25C), C29(H29A,H29B,H29C), C30(H30A,H30B,H30C), C26(H26A,
 H26B,H26C), C24(H24A,H24B,H24C), C14(H14A,H14B,H14C), C31(H31A,H31B,H31C),
 C16(H16A,H16B,H16C)
4.c Idealised tetrahedral OH refined as rotating group:
 O2(H2)
;
_olex2_submission_special_instructions 'No special instructions were received'

loop_
_space_group_symop_operation_xyz
'x, y, z'
'-x, y, -z+1/2'
'x+1/2, y+1/2, z'
'-x+1/2, y+1/2, -z+1/2'
'-x, -y, -z'
'x, -y, z-1/2'
'-x+1/2, -y+1/2, -z'
'x+1/2, -y+1/2, z-1/2'

loop_
_atom_site_label
_atom_site_type_symbol
_atom_site_fract_x
_atom_site_fract_y
_atom_site_fract_z
_atom_site_U_iso_or_equiv
_atom_site_adp_type
_atom_site_occupancy
_atom_site_site_symmetry_order
_atom_site_calc_flag
_atom_site_refinement_flags_posn
_atom_site_refinement_flags_adp
_atom_site_refinement_flags_occupancy
_atom_site_disorder_assembly
_atom_site_disorder_group
Nd1 Nd 0.46547(2) 0.63307(2) 0.46003(2) 0.01140(11) Uani 1 1 d . . . . .
Nd2 Nd 0.38346(2) 0.42484(2) 0.46201(2) 0.01242(11) Uani 1 1 d . . . . .
O2 O 0.29321(16) 0.5304(3) 0.2704(2) 0.0161(9) Uani 1 1 d . . . . .
H2 H 0.282705 0.518495 0.296205 0.024 Uiso 1 1 calc R U . . .
O7 O 0.64627(17) 0.6928(3) 0.6415(3) 0.0200(10) Uani 1 1 d . . . . .
O4 O 0.42981(17) 0.6852(3) 0.5249(2) 0.0189(9) Uani 1 1 d . . . . .
O6 O 0.55900(17) 0.6501(3) 0.5757(3) 0.0182(10) Uani 1 1 d . . . . .
O1 O 0.38024(16) 0.5467(3) 0.3861(2) 0.0134(9) Uani 1 1 d . . . . .
O9 O 0.31282(19) 0.3689(3) 0.4728(3) 0.0256(11) Uani 1 1 d . . . . .
O3 O 0.52302(16) 0.5096(3) 0.4637(2) 0.0132(9) Uani 1 1 d D . . . .
N1 N 0.4220(2) 0.6033(4) 0.3174(3) 0.0155(11) Uani 1 1 d . . . . .
O8 O 0.28281(17) 0.4648(3) 0.3775(3) 0.0206(10) Uani 1 1 d . . . . .
O5 O 0.38446(18) 0.5617(3) 0.5292(3) 0.0221(10) Uani 1 1 d . . . . .
N2 N 0.37829(19) 0.7429(3) 0.3673(3) 0.0140(11) Uani 1 1 d . . . . .
O10 O 0.4376(2) 0.2959(3) 0.5486(3) 0.0334(12) Uani 1 1 d . . . . .
C3 C 0.3648(3) 0.5698(5) 0.1655(4) 0.0233(15) Uani 1 1 d . . . . .
H3A H 0.345502 0.558010 0.113510 0.028 Uiso 1 1 calc R U . . .
O11 O 0.50263(19) 0.2144(4) 0.5550(3) 0.0413(15) Uani 1 1 d . . . . .
C5 C 0.3681(2) 0.5798(4) 0.2729(4) 0.0133(13) Uani 1 1 d . . . . .
C11 C 0.3742(3) 0.8387(4) 0.3726(4) 0.0179(13) Uani 1 1 d . . . . .
H11 H 0.406895 0.875336 0.406735 0.021 Uiso 1 1 calc R U . . .
C4 C 0.3373(3) 0.5623(4) 0.1961(4) 0.0185(13) Uani 1 1 d . . . . .
H4 H 0.299200 0.546014 0.165955 0.022 Uiso 1 1 calc R U . . .
C10 C 0.3236(3) 0.8873(4) 0.3298(4) 0.0216(15) Uani 1 1 d . . . . .
H10 H 0.321752 0.955695 0.334632 0.026 Uiso 1 1 calc R U . . .
C7 C 0.3322(2) 0.6912(4) 0.3180(3) 0.0125(12) Uani 1 1 d . . . . .
C8 C 0.2801(3) 0.7340(4) 0.2724(4) 0.0172(13) Uani 1 1 d . . . . .
H8 H 0.248132 0.696340 0.236946 0.021 Uiso 1 1 calc R U . . .
C21 C 0.5628(3) 0.6788(5) 0.7015(4) 0.0287(16) Uani 1 1 d . . . . .
H21A H 0.575653 0.611135 0.710180 0.043 Uiso 1 1 calc R U . . .
H21B H 0.523895 0.681970 0.656952 0.043 Uiso 1 1 calc R U . . .
H21C H 0.566655 0.702887 0.745249 0.043 Uiso 1 1 calc R U . . .
C1 C 0.4473(3) 0.6103(5) 0.2855(4) 0.0204(14) Uani 1 1 d . . . . .
H1 H 0.485370 0.626769 0.316412 0.024 Uiso 1 1 calc R U . . .
C20 C 0.6539(3) 0.7580(6) 0.7622(4) 0.0361(19) Uani 1 1 d . . . . .
H20A H 0.650311 0.790179 0.797672 0.054 Uiso 1 1 calc R U . . .
H20B H 0.675834 0.799154 0.754167 0.054 Uiso 1 1 calc R U . . .
H20C H 0.672247 0.694861 0.782695 0.054 Uiso 1 1 calc R U . . .
C2 C 0.4202(3) 0.5945(5) 0.2106(4) 0.0252(16) Uani 1 1 d . . . . .
H2A H 0.439147 0.600280 0.189951 0.030 Uiso 1 1 calc R U . . .
C6 C 0.3430(2) 0.5826(4) 0.3140(3) 0.0125(12) Uani 1 1 d . . . . .
C22 C 0.2746(3) 0.4158(4) 0.4172(4) 0.0177(14) Uani 1 1 d . . . . .
C9 C 0.2761(3) 0.8335(4) 0.2802(4) 0.0187(14) Uani 1 1 d . . . . .
H9 H 0.240923 0.864314 0.251667 0.022 Uiso 1 1 calc R U . . .
C18 C 0.5976(3) 0.7426(5) 0.6889(4) 0.0244(15) Uani 1 1 d . . . . .
C12 C 0.3954(2) 0.6513(5) 0.5325(4) 0.0185(14) Uani 1 1 d . . . . .
C17 C 0.6013(2) 0.6928(4) 0.6324(4) 0.0164(13) Uani 1 1 d . . . . .
C15 C 0.3362(3) 0.6714(5) 0.5738(5) 0.0343(18) Uani 1 1 d . . . . .
H15A H 0.310657 0.621894 0.537190 0.051 Uiso 1 1 calc R U . . .
H15B H 0.315724 0.719281 0.580050 0.051 Uiso 1 1 calc R U . . .
H15C H 0.364215 0.639948 0.622135 0.051 Uiso 1 1 calc R U . . .
C23 C 0.2169(2) 0.4149(5) 0.3972(4) 0.0188(14) Uani 1 1 d . . . . .
C28 C 0.4367(3) 0.1216(5) 0.5561(5) 0.038(2) Uani 1 1 d . . . . .
C19 C 0.5673(4) 0.8396(5) 0.6538(5) 0.041(2) Uani 1 1 d . . . . .
H19A H 0.531836 0.827281 0.604583 0.062 Uiso 1 1 calc R U . . .
H19B H 0.589894 0.882402 0.647934 0.062 Uiso 1 1 calc R U . . .
H19C H 0.560839 0.871153 0.686621 0.062 Uiso 1 1 calc R U . . .
C13 C 0.3642(3) 0.7224(6) 0.5460(4) 0.0509(16) Uani 1 1 d D . . . .
C25 C 0.2236(3) 0.4290(7) 0.4686(5) 0.048(2) Uani 1 1 d . . . . .
H25A H 0.248124 0.378439 0.505014 0.071 Uiso 1 1 calc R U . . .
H25B H 0.187372 0.424130 0.457394 0.071 Uiso 1 1 calc R U . . .
H25C H 0.239486 0.493448 0.489754 0.071 Uiso 1 1 calc R U . . .
C27 C 0.4609(3) 0.2164(5) 0.5530(4) 0.0267(16) Uani 1 1 d . . . . .
C29 C 0.3762(4) 0.1160(6) 0.4846(5) 0.046(2) Uani 1 1 d . . . . .
H29A H 0.354151 0.164467 0.487534 0.069 Uiso 1 1 calc R U . . .
H29B H 0.361557 0.050576 0.480326 0.069 Uiso 1 1 calc R U . . .
H29C H 0.374216 0.129247 0.440534 0.069 Uiso 1 1 calc R U . . .
C30 C 0.4398(4) 0.1213(8) 0.6241(6) 0.064(3) Uani 1 1 d . . . . .
H30A H 0.478025 0.133119 0.668553 0.096 Uiso 1 1 calc R U . . .
H30B H 0.427593 0.057743 0.628754 0.096 Uiso 1 1 calc R U . . .
H30C H 0.415907 0.172663 0.619801 0.096 Uiso 1 1 calc R U . . .
C26 C 0.1929(3) 0.3149(6) 0.3654(6) 0.049(2) Uani 1 1 d . . . . .
H26A H 0.183494 0.308898 0.315598 0.073 Uiso 1 1 calc R U . . .
H26B H 0.159537 0.306027 0.361297 0.073 Uiso 1 1 calc R U . . .
H26C H 0.220121 0.264873 0.398807 0.073 Uiso 1 1 calc R U . . .
C24 C 0.1813(3) 0.4942(7) 0.3414(6) 0.055(3) Uani 1 1 d . . . . .
H24A H 0.197398 0.557978 0.364177 0.083 Uiso 1 1 calc R U . . .
H24B H 0.144099 0.490074 0.327069 0.083 Uiso 1 1 calc R U . . .
H24C H 0.179201 0.486053 0.296740 0.083 Uiso 1 1 calc R U . . .
C14 C 0.4046(4) 0.7997(7) 0.6037(5) 0.062(3) Uani 1 1 d D U . . .
H14A H 0.436195 0.767176 0.648869 0.093 Uiso 1 1 calc R U . . .
H14B H 0.385743 0.840585 0.617040 0.093 Uiso 1 1 calc R U . . .
H14C H 0.417662 0.840461 0.581985 0.093 Uiso 1 1 calc R U . . .
C31 C 0.4665(5) 0.0343(8) 0.5526(7) 0.067(3) Uani 1 1 d . U . . .
H31A H 0.467076 0.042588 0.510142 0.100 Uiso 1 1 calc R U . . .
H31B H 0.446946 -0.026055 0.546182 0.100 Uiso 1 1 calc R U . . .
H31C H 0.504492 0.030854 0.599387 0.100 Uiso 1 1 calc R U . . .
C16 C 0.3188(3) 0.7679(7) 0.4691(4) 0.0509(16) Uani 1 1 d D U . . .
H16A H 0.335847 0.806037 0.451712 0.076 Uiso 1 1 calc R U . . .
H16B H 0.295542 0.810605 0.473785 0.076 Uiso 1 1 calc R U . . .
H16C H 0.296050 0.715957 0.432838 0.076 Uiso 1 1 calc R U . . .
H3 H 0.508(3) 0.479(5) 0.421(2) 0.05(3) Uiso 1 1 d D . . . .

loop_
_atom_site_aniso_label
_atom_site_aniso_U_11
_atom_site_aniso_U_22
_atom_site_aniso_U_33
_atom_site_aniso_U_23
_atom_site_aniso_U_13
_atom_site_aniso_U_12
Nd1 0.00736(18) 0.00945(17) 0.0160(2) 0.00022(13) 0.00653(16) 0.00062(11)
Nd2 0.00926(18) 0.01077(18) 0.0175(2) 0.00172(13) 0.00837(16) 0.00153(11)
O2 0.012(2) 0.014(2) 0.019(2) -0.0006(19) 0.009(2) -0.0047(16)
O7 0.010(2) 0.024(2) 0.026(3) -0.004(2) 0.011(2) -0.0038(17)
O4 0.016(2) 0.019(2) 0.021(2) -0.0015(19) 0.012(2) 0.0004(17)
O6 0.008(2) 0.018(2) 0.023(2) -0.007(2) 0.007(2) -0.0019(17)
O1 0.010(2) 0.0123(19) 0.017(2) 0.0014(18) 0.0073(19) -0.0008(16)
O9 0.017(3) 0.028(3) 0.034(3) 0.013(2) 0.017(2) 0.0035(19)
O3 0.010(2) 0.016(2) 0.015(2) -0.0005(18) 0.0086(19) 0.0021(16)
N1 0.010(3) 0.014(2) 0.019(3) 0.001(2) 0.008(2) 0.000(2)
O8 0.013(2) 0.024(2) 0.025(2) 0.006(2) 0.012(2) -0.0004(18)
O5 0.019(2) 0.021(2) 0.031(3) -0.002(2) 0.018(2) 0.0007(18)
N2 0.008(2) 0.011(2) 0.020(3) 0.003(2) 0.007(2) 0.0024(19)
O10 0.041(3) 0.013(2) 0.028(3) 0.002(2) 0.012(3) 0.007(2)
C3 0.028(4) 0.025(4) 0.019(4) 0.001(3) 0.015(3) 0.006(3)
O11 0.015(3) 0.033(3) 0.063(4) 0.024(3) 0.017(3) 0.002(2)
C5 0.014(3) 0.007(3) 0.019(3) 0.003(2) 0.010(3) 0.003(2)
C11 0.013(3) 0.015(3) 0.021(3) -0.002(3) 0.008(3) 0.000(2)
C4 0.018(3) 0.016(3) 0.020(3) -0.002(3) 0.011(3) 0.001(2)
C10 0.023(4) 0.011(3) 0.031(4) 0.000(3) 0.017(3) 0.004(3)
C7 0.013(3) 0.012(3) 0.016(3) 0.006(3) 0.011(3) 0.004(2)
C8 0.017(3) 0.019(3) 0.014(3) 0.001(3) 0.008(3) 0.000(2)
C21 0.019(4) 0.039(4) 0.028(4) -0.008(3) 0.014(3) -0.003(3)
C1 0.016(3) 0.024(3) 0.027(4) -0.001(3) 0.017(3) 0.002(3)
C20 0.034(4) 0.049(5) 0.027(4) -0.020(4) 0.020(4) -0.015(4)
C2 0.026(4) 0.030(4) 0.030(4) 0.000(3) 0.023(4) 0.003(3)
C6 0.012(3) 0.012(3) 0.012(3) -0.003(2) 0.007(3) -0.003(2)
C22 0.017(3) 0.015(3) 0.025(4) -0.003(3) 0.015(3) -0.006(2)
C9 0.012(3) 0.019(3) 0.023(4) 0.008(3) 0.010(3) 0.008(2)
C18 0.020(4) 0.024(3) 0.025(4) -0.010(3) 0.012(3) -0.005(3)
C12 0.012(3) 0.027(4) 0.014(3) 0.002(3) 0.007(3) 0.004(3)
C17 0.014(3) 0.010(3) 0.020(3) 0.004(3) 0.008(3) 0.002(2)
C15 0.035(4) 0.031(4) 0.054(5) -0.009(4) 0.036(4) -0.003(3)
C23 0.007(3) 0.027(3) 0.024(4) 0.001(3) 0.010(3) 0.001(2)
C28 0.037(5) 0.026(4) 0.071(6) 0.008(4) 0.044(5) 0.002(3)
C19 0.067(6) 0.023(4) 0.050(5) -0.004(4) 0.044(5) 0.005(4)
C13 0.052(2) 0.056(2) 0.052(2) 0.0022(17) 0.0362(18) 0.0139(16)
C25 0.028(5) 0.070(6) 0.052(6) -0.011(5) 0.028(5) -0.008(4)
C27 0.017(4) 0.022(4) 0.033(4) 0.007(3) 0.011(3) -0.001(3)
C29 0.054(6) 0.044(5) 0.055(6) -0.017(4) 0.041(5) -0.029(4)
C30 0.043(6) 0.086(8) 0.047(6) 0.011(6) 0.019(5) -0.022(5)
C26 0.034(5) 0.048(5) 0.075(7) -0.027(5) 0.039(5) -0.022(4)
C24 0.028(5) 0.069(6) 0.078(7) 0.039(6) 0.038(5) 0.025(4)
C14 0.062(3) 0.062(3) 0.066(3) -0.0041(19) 0.043(2) -0.0022(18)
C31 0.065(3) 0.063(3) 0.072(3) 0.0022(19) 0.042(2) -0.0016(19)
C16 0.052(2) 0.056(2) 0.052(2) 0.0022(17) 0.0362(18) 0.0139(16)

loop_
_atom_type_symbol
_atom_type_description
_atom_type_scat_dispersion_real
_atom_type_scat_dispersion_imag
_atom_type_scat_source
C C 0.0033 0.0016 'International Tables Vol C Tables 4.2.6.8 and 6.1.1.4'
H H 0.0000 0.0000 'International Tables Vol C Tables 4.2.6.8 and 6.1.1.4'
N N 0.0061 0.0033 'International Tables Vol C Tables 4.2.6.8 and 6.1.1.4'
Nd Nd -0.1943 3.0179 'International Tables Vol C Tables 4.2.6.8 and 6.1.1.4'
O O 0.0106 0.0060 'International Tables Vol C Tables 4.2.6.8 and 6.1.1.4'

loop_
_geom_angle_atom_site_label_1
_geom_angle_atom_site_label_2
_geom_angle_atom_site_label_3
_geom_angle
_geom_angle_site_symmetry_1
_geom_angle_site_symmetry_3
_geom_angle_publ_flag
Nd2 Nd1 Nd1 57.584(8) 5_666 5_666 ?
Nd2 Nd1 Nd1 59.373(11) . 5_666 ?
Nd2 Nd1 Nd2 116.957(10) . 5_666 ?
O4 Nd1 Nd1 107.72(10) . 5_666 ?
O4 Nd1 Nd2 130.21(10) . 5_666 ?
O4 Nd1 Nd2 70.32(10) . . ?
O4 Nd1 O6 89.83(14) . . ?
O4 Nd1 O3 74.54(13) . 5_666 ?
O4 Nd1 N1 134.96(15) . . ?
O4 Nd1 N2 72.21(15) . . ?
O6 Nd1 Nd1 70.01(10) . 5_666 ?
O6 Nd1 Nd2 114.22(10) . . ?
O6 Nd1 Nd2 40.85(10) . 5_666 ?
O6 Nd1 O3 76.15(14) . 5_666 ?
O6 Nd1 N1 134.27(14) . . ?
O6 Nd1 N2 138.77(14) . . ?
O1 Nd1 Nd1 84.99(9) . 5_666 ?
O1 Nd1 Nd2 35.81(10) . . ?
O1 Nd1 Nd2 134.84(9) . 5_666 ?
O1 Nd1 O4 81.80(14) . . ?
O1 Nd1 O6 149.86(14) . . ?
O1 Nd1 O3 73.71(14) . 5_666 ?
O1 Nd1 O3 98.20(14) . . ?
O1 Nd1 N1 63.89(14) . . ?
O1 Nd1 N2 65.49(14) . . ?
O1 Nd1 O11 134.22(16) . 5_666 ?
O3 Nd1 Nd1 33.84(9) 5_666 5_666 ?
O3 Nd1 Nd1 34.98(9) . 5_666 ?
O3 Nd1 Nd2 84.69(9) 5_666 5_666 ?
O3 Nd1 Nd2 87.29(9) . . ?
O3 Nd1 Nd2 36.64(10) . 5_666 ?
O3 Nd1 Nd2 38.49(9) 5_666 . ?
O3 Nd1 O4 141.63(14) . . ?
O3 Nd1 O6 70.98(14) . . ?
O3 Nd1 O3 68.82(15) . 5_666 ?
O3 Nd1 N1 75.02(15) . . ?
O3 Nd1 N1 118.25(15) 5_666 . ?
O3 Nd1 N2 142.54(15) . . ?
O3 Nd1 N2 129.98(14) 5_666 . ?
O3 Nd1 O11 104.90(15) . 5_666 ?
N1 Nd1 Nd1 97.86(11) . 5_666 ?
N1 Nd1 Nd2 94.76(10) . 5_666 ?
N1 Nd1 Nd2 93.42(11) . . ?
N2 Nd1 Nd1 150.35(11) . 5_666 ?
N2 Nd1 Nd2 94.66(10) . . ?
N2 Nd1 Nd2 145.14(10) . 5_666 ?
N2 Nd1 N1 67.52(15) . . ?
O11 Nd1 Nd1 134.03(11) 5_666 5_666 ?
O11 Nd1 Nd2 166.59(11) 5_666 . ?
O11 Nd1 Nd2 76.45(11) 5_666 5_666 ?
O11 Nd1 O4 101.87(17) 5_666 . ?
O11 Nd1 O6 75.80(16) 5_666 . ?
O11 Nd1 O3 151.73(17) 5_666 5_666 ?
O11 Nd1 N1 84.56(18) 5_666 . ?
O11 Nd1 N2 72.29(15) 5_666 . ?
Nd1 Nd2 Nd1 63.043(11) . 5_666 ?
O7 Nd2 Nd1 109.30(9) 5_666 . ?
O7 Nd2 Nd1 86.37(9) 5_666 5_666 ?
O7 Nd2 O6 50.90(13) 5_666 5_666 ?
O7 Nd2 C22 88.27(16) 5_666 . ?
O7 Nd2 C17 25.38(14) 5_666 5_666 ?
O6 Nd2 Nd1 72.72(9) 5_666 . ?
O6 Nd2 Nd1 37.50(9) 5_666 5_666 ?
O6 Nd2 C22 139.16(16) 5_666 . ?
O6 Nd2 C17 25.66(15) 5_666 5_666 ?
O1 Nd2 Nd1 36.23(10) . . ?
O1 Nd2 Nd1 88.58(9) . 5_666 ?
O1 Nd2 O7 86.95(14) . 5_666 ?
O1 Nd2 O6 76.74(13) . 5_666 ?
O1 Nd2 O9 130.81(14) . . ?
O1 Nd2 O3 75.02(14) . 5_666 ?
O1 Nd2 O8 79.17(13) . . ?
O1 Nd2 O5 83.50(15) . . ?
O1 Nd2 O10 144.80(16) . . ?
O1 Nd2 C22 105.19(16) . . ?
O1 Nd2 C17 79.13(15) . 5_666 ?
O9 Nd2 Nd1 149.85(11) . . ?
O9 Nd2 Nd1 140.57(11) . 5_666 ?
O9 Nd2 O7 93.33(15) . 5_666 ?
O9 Nd2 O6 137.09(14) . 5_666 ?
O9 Nd2 O8 52.36(15) . . ?
O9 Nd2 C22 25.91(17) . . ?
O9 Nd2 C17 116.76(16) . 5_666 ?
O3 Nd2 Nd1 39.40(10) 5_666 . ?
O3 Nd2 Nd1 36.24(9) 5_666 5_666 ?
O3 Nd2 O7 118.40(13) 5_666 5_666 ?
O3 Nd2 O6 67.62(13) 5_666 5_666 ?
O3 Nd2 O9 141.92(15) 5_666 . ?
O3 Nd2 O8 145.62(14) 5_666 . ?
O3 Nd2 C22 153.11(16) 5_666 . ?
O3 Nd2 C17 93.03(15) 5_666 5_666 ?
O8 Nd2 Nd1 163.49(10) . 5_666 ?
O8 Nd2 Nd1 110.02(10) . . ?
O8 Nd2 O7 82.00(14) . 5_666 ?
O8 Nd2 O6 127.43(14) . 5_666 ?
O8 Nd2 C22 26.48(16) . . ?
O8 Nd2 C17 104.06(16) . 5_666 ?
O5 Nd2 Nd1 109.08(10) . 5_666 ?
O5 Nd2 Nd1 71.05(10) . . ?
O5 Nd2 O7 161.54(15) . 5_666 ?
O5 Nd2 O6 140.31(14) . 5_666 ?
O5 Nd2 O9 81.18(15) . . ?
O5 Nd2 O3 74.20(14) . 5_666 ?
O5 Nd2 O8 80.71(15) . . ?
O5 Nd2 C22 79.09(16) . . ?
O5 Nd2 C17 160.68(16) . 5_666 ?
O10 Nd2 Nd1 115.47(13) . . ?
O10 Nd2 Nd1 56.36(13) . 5_666 ?
O10 Nd2 O7 87.63(16) . 5_666 ?
O10 Nd2 O6 72.95(16) . 5_666 ?
O10 Nd2 O9 84.21(17) . . ?
O10 Nd2 O3 77.18(16) . 5_666 ?
O10 Nd2 O8 134.24(16) . . ?
O10 Nd2 O5 109.15(16) . . ?
O10 Nd2 C22 109.38(18) . . ?
O10 Nd2 C17 81.22(17) . 5_666 ?
C22 Nd2 Nd1 131.99(12) . . ?
C22 Nd2 Nd1 164.94(12) . 5_666 ?
C22 Nd2 C17 113.59(17) . 5_666 ?
C17 Nd2 Nd1 62.34(12) 5_666 5_666 ?
C17 Nd2 Nd1 89.85(11) 5_666 . ?
C6 O2 H2 109.5 . . ?
C17 O7 Nd2 96.7(4) . 5_666 ?
C12 O4 Nd1 135.0(4) . . ?
Nd1 O6 Nd2 101.65(15) . 5_666 ?
C17 O6 Nd1 157.6(4) . . ?
C17 O6 Nd2 91.9(3) . 5_666 ?
Nd2 O1 Nd1 107.96(16) . . ?
C6 O1 Nd1 113.8(3) . . ?
C6 O1 Nd2 138.2(3) . . ?
C22 O9 Nd2 94.6(4) . . ?
Nd1 O3 Nd1 111.18(15) . 5_666 ?
Nd1 O3 Nd2 107.11(16) . 5_666 ?
Nd1 O3 H3 115(5) . . ?
Nd1 O3 H3 98(5) 5_666 . ?
Nd2 O3 Nd1 102.11(15) 5_666 5_666 ?
Nd2 O3 H3 122(5) 5_666 . ?
C5 N1 Nd1 114.2(4) . . ?
C5 N1 C1 117.9(6) . . ?
C1 N1 Nd1 127.9(4) . . ?
C22 O8 Nd2 92.2(4) . . ?
C12 O5 Nd2 134.0(4) . . ?
C11 N2 Nd1 126.8(4) . . ?
C11 N2 C7 119.0(5) . . ?
C7 N2 Nd1 113.2(4) . . ?
C27 O10 Nd2 140.3(5) . . ?
C4 C3 H3A 119.9 . . ?
C2 C3 H3A 119.9 . . ?
C2 C3 C4 120.2(6) . . ?
C27 O11 Nd1 118.0(4) . 5_666 ?
N1 C5 C4 123.3(6) . . ?
N1 C5 C6 113.0(5) . . ?
C4 C5 C6 123.6(5) . . ?
N2 C11 H11 118.8 . . ?
N2 C11 C10 122.4(6) . . ?
C10 C11 H11 118.8 . . ?
C3 C4 C5 117.1(6) . . ?
C3 C4 H4 121.5 . . ?
C5 C4 H4 121.5 . . ?
C11 C10 H10 120.8 . . ?
C9 C10 C11 118.5(6) . . ?
C9 C10 H10 120.8 . . ?
N2 C7 C8 122.4(5) . . ?
N2 C7 C6 113.7(5) . . ?
C8 C7 C6 123.8(5) . . ?
C7 C8 H8 120.9 . . ?
C9 C8 C7 118.1(6) . . ?
C9 C8 H8 120.9 . . ?
H21A C21 H21B 109.5 . . ?
H21A C21 H21C 109.5 . . ?
H21B C21 H21C 109.5 . . ?
C18 C21 H21A 109.5 . . ?
C18 C21 H21B 109.5 . . ?
C18 C21 H21C 109.5 . . ?
N1 C1 H1 118.6 . . ?
N1 C1 C2 122.7(6) . . ?
C2 C1 H1 118.6 . . ?
H20A C20 H20B 109.5 . . ?
H20A C20 H20C 109.5 . . ?
H20B C20 H20C 109.5 . . ?
C18 C20 H20A 109.5 . . ?
C18 C20 H20B 109.5 . . ?
C18 C20 H20C 109.5 . . ?
C3 C2 H2A 120.6 . . ?
C1 C2 C3 118.8(6) . . ?
C1 C2 H2A 120.6 . . ?
O2 C6 C5 107.6(5) . . ?
O2 C6 C7 110.6(5) . . ?
O1 C6 O2 113.4(5) . . ?
O1 C6 C5 110.3(5) . . ?
O1 C6 C7 109.0(5) . . ?
C5 C6 C7 105.6(4) . . ?
O9 C22 Nd2 59.4(3) . . ?
O9 C22 O8 120.7(5) . . ?
O9 C22 C23 119.5(5) . . ?
O8 C22 Nd2 61.4(3) . . ?
O8 C22 C23 119.8(6) . . ?
C23 C22 Nd2 176.5(5) . . ?
C10 C9 C8 119.6(6) . . ?
C10 C9 H9 120.2 . . ?
C8 C9 H9 120.2 . . ?
C20 C18 C21 109.6(6) . . ?
C20 C18 C17 111.2(5) . . ?
C20 C18 C19 111.6(6) . . ?
C17 C18 C21 109.0(5) . . ?
C17 C18 C19 106.9(6) . . ?
C19 C18 C21 108.5(6) . . ?
O4 C12 O5 124.3(6) . . ?
O4 C12 C13 118.6(6) . . ?
O5 C12 C13 117.1(6) . . ?
O7 C17 Nd2 57.9(3) . 5_666 ?
O7 C17 O6 119.8(6) . . ?
O7 C17 C18 120.4(5) . . ?
O6 C17 Nd2 62.4(3) . 5_666 ?
O6 C17 C18 119.8(5) . . ?
C18 C17 Nd2 172.2(4) . 5_666 ?
H15A C15 H15B 109.5 . . ?
H15A C15 H15C 109.5 . . ?
H15B C15 H15C 109.5 . . ?
C13 C15 H15A 109.5 . . ?
C13 C15 H15B 109.5 . . ?
C13 C15 H15C 109.5 . . ?
C25 C23 C22 108.4(6) . . ?
C26 C23 C22 106.5(5) . . ?
C26 C23 C25 109.1(6) . . ?
C24 C23 C22 110.6(5) . . ?
C24 C23 C25 110.6(7) . . ?
C24 C23 C26 111.5(7) . . ?
C27 C28 C29 107.7(6) . . ?
C27 C28 C31 109.7(6) . . ?
C30 C28 C27 109.4(7) . . ?
C30 C28 C29 110.5(6) . . ?
C30 C28 C31 113.1(8) . . ?
C31 C28 C29 106.2(8) . . ?
C18 C19 H19A 109.5 . . ?
C18 C19 H19B 109.5 . . ?
C18 C19 H19C 109.5 . . ?
H19A C19 H19B 109.5 . . ?
H19A C19 H19C 109.5 . . ?
H19B C19 H19C 109.5 . . ?
C12 C13 C14 109.4(7) . . ?
C12 C13 C16 106.0(6) . . ?
C15 C13 C12 112.3(6) . . ?
C15 C13 C14 109.5(7) . . ?
C15 C13 C16 107.7(7) . . ?
C14 C13 C16 112.0(8) . . ?
C23 C25 H25A 109.5 . . ?
C23 C25 H25B 109.5 . . ?
C23 C25 H25C 109.5 . . ?
H25A C25 H25B 109.5 . . ?
H25A C25 H25C 109.5 . . ?
H25B C25 H25C 109.5 . . ?
O10 C27 C28 117.8(6) . . ?
O11 C27 O10 122.3(6) . . ?
O11 C27 C28 119.9(6) . . ?
C28 C29 H29A 109.5 . . ?
C28 C29 H29B 109.5 . . ?
C28 C29 H29C 109.5 . . ?
H29A C29 H29B 109.5 . . ?
H29A C29 H29C 109.5 . . ?
H29B C29 H29C 109.5 . . ?
C28 C30 H30A 109.5 . . ?
C28 C30 H30B 109.5 . . ?
C28 C30 H30C 109.5 . . ?
H30A C30 H30B 109.5 . . ?
H30A C30 H30C 109.5 . . ?
H30B C30 H30C 109.5 . . ?
C23 C26 H26A 109.5 . . ?
C23 C26 H26B 109.5 . . ?
C23 C26 H26C 109.5 . . ?
H26A C26 H26B 109.5 . . ?
H26A C26 H26C 109.5 . . ?
H26B C26 H26C 109.5 . . ?
C23 C24 H24A 109.5 . . ?
C23 C24 H24B 109.5 . . ?
C23 C24 H24C 109.5 . . ?
H24A C24 H24B 109.5 . . ?
H24A C24 H24C 109.5 . . ?
H24B C24 H24C 109.5 . . ?
C13 C14 H14A 109.5 . . ?
C13 C14 H14B 109.5 . . ?
C13 C14 H14C 109.5 . . ?
H14A C14 H14B 109.5 . . ?
H14A C14 H14C 109.5 . . ?
H14B C14 H14C 109.5 . . ?
C28 C31 H31A 109.5 . . ?
C28 C31 H31B 109.5 . . ?
C28 C31 H31C 109.5 . . ?
H31A C31 H31B 109.5 . . ?
H31A C31 H31C 109.5 . . ?
H31B C31 H31C 109.5 . . ?
C13 C16 H16A 109.5 . . ?
C13 C16 H16B 109.5 . . ?
C13 C16 H16C 109.5 . . ?
H16A C16 H16B 109.5 . . ?
H16A C16 H16C 109.5 . . ?
H16B C16 H16C 109.5 . . ?

loop_
_geom_bond_atom_site_label_1
_geom_bond_atom_site_label_2
_geom_bond_distance
_geom_bond_site_symmetry_2
_geom_bond_publ_flag
Nd1 Nd1 4.0430(7) 5_666 ?
Nd1 Nd2 3.8291(5) . ?
Nd1 Nd2 3.9031(6) 5_666 ?
Nd1 O4 2.423(4) . ?
Nd1 O6 2.426(4) . ?
Nd1 O1 2.379(4) . ?
Nd1 O3 2.414(4) . ?
Nd1 O3 2.486(4) 5_666 ?
Nd1 N1 2.655(5) . ?
Nd1 N2 2.630(5) . ?
Nd1 O11 2.421(5) 5_666 ?
Nd2 Nd1 3.9031(6) 5_666 ?
Nd2 O7 2.507(4) 5_666 ?
Nd2 O6 2.606(4) 5_666 ?
Nd2 O1 2.355(4) . ?
Nd2 O9 2.457(4) . ?
Nd2 O3 2.438(4) 5_666 ?
Nd2 O8 2.498(4) . ?
Nd2 O5 2.404(4) . ?
Nd2 O10 2.389(5) . ?
Nd2 C22 2.843(6) . ?
Nd2 C17 2.939(6) 5_666 ?
O2 H2 0.8400 . ?
O2 C6 1.403(7) . ?
O7 Nd2 2.507(4) 5_666 ?
O7 C17 1.268(7) . ?
O4 C12 1.263(7) . ?
O6 Nd2 2.606(4) 5_666 ?
O6 C17 1.273(7) . ?
O1 C6 1.382(7) . ?
O9 C22 1.246(8) . ?
O3 Nd1 2.486(4) 5_666 ?
O3 Nd2 2.437(4) 5_666 ?
O3 H3 0.870(2) . ?
N1 C5 1.344(8) . ?
N1 C1 1.353(8) . ?
O8 C22 1.269(7) . ?
O5 C12 1.263(8) . ?
N2 C11 1.332(8) . ?
N2 C7 1.344(8) . ?
O10 C27 1.274(8) . ?
C3 H3A 0.9500 . ?
C3 C4 1.390(9) . ?
C3 C2 1.384(10) . ?
O11 Nd1 2.421(5) 5_666 ?
O11 C27 1.258(8) . ?
C5 C4 1.395(9) . ?
C5 C6 1.533(8) . ?
C11 H11 0.9500 . ?
C11 C10 1.393(9) . ?
C4 H4 0.9500 . ?
C10 H10 0.9500 . ?
C10 C9 1.384(9) . ?
C7 C8 1.392(8) . ?
C7 C6 1.540(8) . ?
C8 H8 0.9500 . ?
C8 C9 1.389(9) . ?
C21 H21A 0.9800 . ?
C21 H21B 0.9800 . ?
C21 H21C 0.9800 . ?
C21 C18 1.540(9) . ?
C1 H1 0.9500 . ?
C1 C2 1.368(10) . ?
C20 H20A 0.9800 . ?
C20 H20B 0.9800 . ?
C20 H20C 0.9800 . ?
C20 C18 1.499(10) . ?
C2 H2A 0.9500 . ?
C22 C23 1.536(8) . ?
C9 H9 0.9500 . ?
C18 C17 1.515(9) . ?
C18 C19 1.535(10) . ?
C12 C13 1.525(10) . ?
C17 Nd2 2.939(6) 5_666 ?
C15 H15A 0.9800 . ?
C15 H15B 0.9800 . ?
C15 H15C 0.9800 . ?
C15 C13 1.516(11) . ?
C23 C25 1.513(11) . ?
C23 C26 1.512(10) . ?
C23 C24 1.505(10) . ?
C28 C27 1.521(9) . ?
C28 C29 1.541(12) . ?
C28 C30 1.482(13) . ?
C28 C31 1.539(12) . ?
C19 H19A 0.9800 . ?
C19 H19B 0.9800 . ?
C19 H19C 0.9800 . ?
C13 C14 1.539(2) . ?
C13 C16 1.539(2) . ?
C25 H25A 0.9800 . ?
C25 H25B 0.9800 . ?
C25 H25C 0.9800 . ?
C29 H29A 0.9800 . ?
C29 H29B 0.9800 . ?
C29 H29C 0.9800 . ?
C30 H30A 0.9800 . ?
C30 H30B 0.9800 . ?
C30 H30C 0.9800 . ?
C26 H26A 0.9800 . ?
C26 H26B 0.9800 . ?
C26 H26C 0.9800 . ?
C24 H24A 0.9800 . ?
C24 H24B 0.9800 . ?
C24 H24C 0.9800 . ?
C14 H14A 0.9800 . ?
C14 H14B 0.9800 . ?
C14 H14C 0.9800 . ?
C31 H31A 0.9800 . ?
C31 H31B 0.9800 . ?
C31 H31C 0.9800 . ?
C16 H16A 0.9800 . ?
C16 H16B 0.9800 . ?
C16 H16C 0.9800 . ?

loop_
_geom_torsion_atom_site_label_1
_geom_torsion_atom_site_label_2
_geom_torsion_atom_site_label_3
_geom_torsion_atom_site_label_4
_geom_torsion
_geom_torsion_site_symmetry_1
_geom_torsion_site_symmetry_2
_geom_torsion_site_symmetry_3
_geom_torsion_site_symmetry_4
_geom_torsion_publ_flag
Nd1 O4 C12 O5 27.4(10) . . . . ?
Nd1 O4 C12 C13 -152.2(4) . . . . ?
Nd1 O6 C17 Nd2 -127.8(11) . . . 5_666 ?
Nd1 O6 C17 O7 -119.9(9) . . . . ?
Nd1 O6 C17 C18 60.8(13) . . . . ?
Nd1 O1 C6 O2 179.1(3) . . . . ?
Nd1 O1 C6 C5 58.3(5) . . . . ?
Nd1 O1 C6 C7 -57.3(5) . . . . ?
Nd1 N1 C5 C4 179.3(4) . . . . ?
Nd1 N1 C5 C6 4.0(6) . . . . ?
Nd1 N1 C1 C2 -179.1(5) . . . . ?
Nd1 N2 C11 C10 -166.8(5) . . . . ?
Nd1 N2 C7 C8 169.3(4) . . . . ?
Nd1 N2 C7 C6 -14.1(6) . . . . ?
Nd1 O11 C27 O10 -5.0(10) 5_666 . . . ?
Nd1 O11 C27 C28 175.3(6) 5_666 . . . ?
Nd2 O7 C17 O6 -8.3(6) 5_666 . . . ?
Nd2 O7 C17 C18 171.1(5) 5_666 . . . ?
Nd2 O6 C17 O7 7.9(6) 5_666 . . . ?
Nd2 O6 C17 C18 -171.4(5) 5_666 . . . ?
Nd2 O1 C6 O2 -4.0(8) . . . . ?
Nd2 O1 C6 C5 -124.8(5) . . . . ?
Nd2 O1 C6 C7 119.7(5) . . . . ?
Nd2 O9 C22 O8 3.4(6) . . . . ?
Nd2 O9 C22 C23 -176.1(5) . . . . ?
Nd2 O8 C22 O9 -3.3(6) . . . . ?
Nd2 O8 C22 C23 176.2(5) . . . . ?
Nd2 O5 C12 O4 -31.1(10) . . . . ?
Nd2 O5 C12 C13 148.5(4) . . . . ?
Nd2 O10 C27 O11 69.8(10) . . . . ?
Nd2 O10 C27 C28 -110.5(8) . . . . ?
O4 C12 C13 C15 -165.1(6) . . . . ?
O4 C12 C13 C14 -43.4(9) . . . . ?
O4 C12 C13 C16 77.5(8) . . . . ?
O9 C22 C23 C25 44.6(8) . . . . ?
O9 C22 C23 C26 -72.7(8) . . . . ?
O9 C22 C23 C24 166.0(7) . . . . ?
N1 C5 C4 C3 0.2(9) . . . . ?
N1 C5 C6 O2 -162.8(5) . . . . ?
N1 C5 C6 O1 -38.6(6) . . . . ?
N1 C5 C6 C7 79.0(6) . . . . ?
N1 C1 C2 C3 -0.4(10) . . . . ?
O8 C22 C23 C25 -134.9(7) . . . . ?
O8 C22 C23 C26 107.8(7) . . . . ?
O8 C22 C23 C24 -13.5(9) . . . . ?
O5 C12 C13 C15 15.3(9) . . . . ?
O5 C12 C13 C14 137.0(7) . . . . ?
O5 C12 C13 C16 -102.1(8) . . . . ?
N2 C11 C10 C9 0.1(10) . . . . ?
N2 C7 C8 C9 -1.9(9) . . . . ?
N2 C7 C6 O2 171.2(5) . . . . ?
N2 C7 C6 O1 45.9(6) . . . . ?
N2 C7 C6 C5 -72.7(6) . . . . ?
C5 N1 C1 C2 0.0(9) . . . . ?
C11 N2 C7 C8 -0.2(9) . . . . ?
C11 N2 C7 C6 176.4(5) . . . . ?
C11 C10 C9 C8 -2.2(10) . . . . ?
C4 C3 C2 C1 0.6(10) . . . . ?
C4 C5 C6 O2 22.0(7) . . . . ?
C4 C5 C6 O1 146.2(5) . . . . ?
C4 C5 C6 C7 -96.2(6) . . . . ?
C7 N2 C11 C10 1.1(10) . . . . ?
C7 C8 C9 C10 3.1(9) . . . . ?
C8 C7 C6 O2 -12.3(8) . . . . ?
C8 C7 C6 O1 -137.6(6) . . . . ?
C8 C7 C6 C5 103.8(6) . . . . ?
C21 C18 C17 O7 -139.6(6) . . . . ?
C21 C18 C17 O6 39.8(8) . . . . ?
C1 N1 C5 C4 0.1(8) . . . . ?
C1 N1 C5 C6 -175.2(5) . . . . ?
C20 C18 C17 O7 -18.6(9) . . . . ?
C20 C18 C17 O6 160.7(6) . . . . ?
C2 C3 C4 C5 -0.5(9) . . . . ?
C6 C5 C4 C3 174.9(5) . . . . ?
C6 C7 C8 C9 -178.2(5) . . . . ?
C19 C18 C17 O7 103.4(7) . . . . ?
C19 C18 C17 O6 -77.2(7) . . . . ?
C29 C28 C27 O10 58.8(9) . . . . ?
C29 C28 C27 O11 -121.5(8) . . . . ?
C30 C28 C27 O10 -61.4(10) . . . . ?
C30 C28 C27 O11 118.4(8) . . . . ?
C31 C28 C27 O10 174.0(7) . . . . ?
C31 C28 C27 O11 -6.3(12) . . . . ?
